data_2233383
loop_
_publ_author_name
'Ramli, Youssef'
'Zouihri, Hafid'
'Azougagh, Mohamed'
'Moussaif, Ahmed'
'Essassi, El Mokhtar'

_publ_section_title
;
 2-Phenylthieno[2,3-<i>b</i>]quinoxaline
;
_journal_coeditor_code BT5773
_journal_issue 2
_journal_name_full 'Acta Crystallographica Section E'
_journal_page_first o396
_journal_paper_doi 10.1107/S1600536812000098
_journal_volume 68
_journal_year 2012
_chemical_formula_iupac 'C16 H10 N2 S'
_chemical_formula_moiety 'C16 H10 N2 S'
_chemical_formula_sum 'C16 H10 N2 S'
_chemical_formula_weight 262.32
_chemical_name_systematic
;
2-Phenylthieno[2,3-<i>b</i>]quinoxaline
;
_space_group_IT_number 14
_symmetry_cell_setting monoclinic
_symmetry_space_group_name_Hall '-P 2yn'
_symmetry_space_group_name_H-M 'P 1 21/n 1'
_atom_sites_solution_hydrogens geom
_atom_sites_solution_primary direct
_atom_sites_solution_secondary difmap
_audit_creation_method SHELXL-97
_cell_angle_alpha 90.00
_cell_angle_beta 96.039(3)
_cell_angle_gamma 90.00
_cell_formula_units_Z 4
_cell_length_a 6.3875(3)
_cell_length_b 16.2896(8)
_cell_length_c 11.6054(6)
_cell_measurement_reflns_used 215
_cell_measurement_temperature 296(2)
_cell_measurement_theta_max 26.7
_cell_measurement_theta_min 1.8
_cell_volume 1200.84(10)
_computing_cell_refinement 'SAINT (Bruker, 2005)'
_computing_data_collection 'APEX2 (Bruker, 2005)'
_computing_data_reduction 'SAINT (Bruker, 2005)'
_computing_molecular_graphics 'PLATON (Spek, 2009)'
_computing_publication_material 'publCIF (Westrip, 2010)'
_computing_structure_refinement 'SHELXL97 (Sheldrick, 2008)'
_computing_structure_solution 'SHELXS97 (Sheldrick, 2008)'
_diffrn_ambient_temperature 296(2)
_diffrn_measured_fraction_theta_full 0.983
_diffrn_measured_fraction_theta_max 0.983
_diffrn_measurement_device_type 'Bruker APEXII CCD detector'
_diffrn_measurement_method '\w and \f'
_diffrn_radiation_monochromator graphite
_diffrn_radiation_source 'fine-focus sealed tube'
_diffrn_radiation_type MoK\a
_diffrn_radiation_wavelength 0.71073
_diffrn_reflns_av_R_equivalents 0.0343
_diffrn_reflns_av_sigmaI/netI 0.0258
_diffrn_reflns_limit_h_max 8
_diffrn_reflns_limit_h_min -10
_diffrn_reflns_limit_k_max 25
_diffrn_reflns_limit_k_min -25
_diffrn_reflns_limit_l_max 18
_diffrn_reflns_limit_l_min -15
_diffrn_reflns_number 27721
_diffrn_reflns_theta_full 34.00
_diffrn_reflns_theta_max 34.00
_diffrn_reflns_theta_min 2.16
_exptl_absorpt_coefficient_mu 0.254
_exptl_absorpt_correction_type none
_exptl_crystal_colour yellow
_exptl_crystal_density_diffrn 1.451
_exptl_crystal_density_method 'not measured'
_exptl_crystal_description prism
_exptl_crystal_F_000 544
_exptl_crystal_size_max 0.41
_exptl_crystal_size_mid 0.24
_exptl_crystal_size_min 0.21
_refine_diff_density_max 0.576
_refine_diff_density_min -0.244
_refine_ls_extinction_method none
_refine_ls_goodness_of_fit_ref 1.063
_refine_ls_hydrogen_treatment constr
_refine_ls_matrix_type full
_refine_ls_number_parameters 192
_refine_ls_number_reflns 4821
_refine_ls_number_restraints 0
_refine_ls_restrained_S_all 1.063
_refine_ls_R_factor_all 0.0491
_refine_ls_R_factor_gt 0.0411
_refine_ls_shift/su_max 0.004
_refine_ls_shift/su_mean 0.000
_refine_ls_structure_factor_coef Fsqd
_refine_ls_weighting_details 'calc w=1/[\s^2^(Fo^2^)+(0.0478P)^2^+0.5714P] where P=(Fo^2^+2Fc^2^)/3'
_refine_ls_weighting_scheme calc
_refine_ls_wR_factor_gt 0.1055
_refine_ls_wR_factor_ref 0.1087
_reflns_number_gt 4179
_reflns_number_total 4821
_reflns_threshold_expression I>2sigma(I)
_cod_data_source_file bt5773.cif
_cod_data_source_block I
_cod_original_sg_symbol_H-M 'P 21/n'
_cod_database_code 2233383
_cod_database_fobs_code 2233383

loop_
_symmetry_equiv_pos_as_xyz
'x, y, z'
'-x+1/2, y+1/2, -z+1/2'
'-x, -y, -z'
'x-1/2, -y-1/2, z-1/2'

loop_
_atom_site_type_symbol
_atom_site_label
_atom_site_fract_x
_atom_site_fract_y
_atom_site_fract_z
_atom_site_U_iso_or_equiv
_atom_site_adp_type
_atom_site_calc_flag
_atom_site_refinement_flags
_atom_site_occupancy
_atom_site_symmetry_multiplicity
_atom_site_disorder_assembly
_atom_site_disorder_group
S S1A 0.54001(5) 0.93619(2) 0.62771(5) 0.01314(11) Uani d P 0.7706(19) 1 A 1
C C1 0.90893(16) 1.05183(6) 0.61903(9) 0.01554(17) Uani d . 1 1 . .
H H1 0.8109 1.0383 0.5569 0.019 Uiso calc R 1 1 . .
C C6 0.87615(15) 1.02638(6) 0.73110(8) 0.01308(16) Uani d . 1 1 A .
C C5 1.02452(16) 1.04876(6) 0.82349(9) 0.01653(18) Uani d . 1 1 . .
H H5 1.0041 1.0331 0.8986 0.020 Uiso calc R 1 1 . .
C C7 0.69078(15) 0.97700(6) 0.75084(8) 0.01331(17) Uani d . 1 1 . .
C C4 1.20213(17) 1.09414(6) 0.80401(10) 0.01888(19) Uani d . 1 1 . .
H H4 1.2993 1.1088 0.8660 0.023 Uiso calc R 1 1 . .
C C2 1.08669(17) 1.09714(6) 0.59971(10) 0.01815(19) Uani d . 1 1 . .
H H2 1.1066 1.1138 0.5250 0.022 Uiso calc R 1 1 . .
C C3 1.23453(17) 1.11763(6) 0.69180(10) 0.01883(19) Uani d . 1 1 . .
H H3 1.3547 1.1469 0.6786 0.023 Uiso calc R 1 1 . .
C C10 0.14188(16) 0.83199(6) 0.87817(8) 0.01446(17) Uani d . 1 1 . .
C C15 0.08412(15) 0.82081(6) 0.75707(8) 0.01349(16) Uani d . 1 1 A .
C C9 0.42799(16) 0.90599(6) 0.83950(10) 0.01732(18) Uani d . 1 1 . .
C C14 -0.10173(16) 0.77645(6) 0.71932(9) 0.01765(19) Uani d . 1 1 . .
H H14 -0.1401 0.7688 0.6405 0.021 Uiso calc R 1 1 . .
C C16 0.36948(16) 0.89267(6) 0.71805(9) 0.01666(18) Uani d . 1 1 A .
C C11 0.01306(17) 0.79725(7) 0.95760(9) 0.01880(19) Uani d . 1 1 . .
H H11 0.0504 0.8032 1.0368 0.023 Uiso calc R 1 1 . .
C C12 -0.16630(18) 0.75488(7) 0.91879(11) 0.0211(2) Uani d . 1 1 . .
H H12 -0.2500 0.7326 0.9718 0.025 Uiso calc R 1 1 . .
C C13 -0.22485(17) 0.74484(6) 0.79834(11) 0.0205(2) Uani d . 1 1 . .
H H13 -0.3476 0.7166 0.7728 0.025 Uiso calc R 1 1 . .
N N2 0.20272(14) 0.85147(5) 0.67565(8) 0.01643(16) Uani d . 1 1 . .
N N1 0.31701(15) 0.87565(6) 0.91971(8) 0.01824(17) Uani d . 1 1 A .
C C8A 0.6155(2) 0.95601(9) 0.8506(2) 0.0156(3) Uani d P 0.7706(19) 1 A 1
H H8A 0.6801 0.9727 0.9223 0.019 Uiso calc PR 0.7706(19) 1 A 1
S S1B 0.6418(2) 0.96348(8) 0.89788(17) 0.0172(4) Uani d P 0.2294(19) 1 A 2
C C8B 0.5408(8) 0.9415(3) 0.6794(7) 0.0181(9) Uani d P 0.2294(19) 1 A 2
H H8B 0.5454 0.9481 0.6002 0.022 Uiso calc PR 0.2294(19) 1 A 2

loop_
_atom_site_aniso_label
_atom_site_aniso_U_11
_atom_site_aniso_U_22
_atom_site_aniso_U_33
_atom_site_aniso_U_12
_atom_site_aniso_U_13
_atom_site_aniso_U_23
S1A 0.01306(14) 0.01609(14) 0.0103(2) -0.00218(10) 0.00130(12) 0.00077(12)
C1 0.0167(4) 0.0156(4) 0.0146(4) 0.0001(3) 0.0033(3) -0.0008(3)
C6 0.0123(4) 0.0128(3) 0.0144(4) 0.0005(3) 0.0020(3) -0.0005(3)
C5 0.0156(4) 0.0175(4) 0.0162(4) -0.0015(3) 0.0000(3) 0.0002(3)
C7 0.0127(4) 0.0139(3) 0.0132(4) 0.0002(3) 0.0005(3) 0.0000(3)
C4 0.0154(4) 0.0179(4) 0.0229(5) -0.0021(3) 0.0001(4) -0.0012(3)
C2 0.0199(4) 0.0162(4) 0.0197(5) -0.0003(3) 0.0081(4) 0.0001(3)
C3 0.0159(4) 0.0146(4) 0.0268(5) -0.0009(3) 0.0062(4) -0.0016(3)
C10 0.0148(4) 0.0150(4) 0.0137(4) 0.0015(3) 0.0019(3) 0.0004(3)
C15 0.0137(4) 0.0134(3) 0.0134(4) 0.0003(3) 0.0016(3) 0.0015(3)
C9 0.0133(4) 0.0158(4) 0.0221(5) 0.0005(3) -0.0012(3) -0.0012(3)
C14 0.0165(4) 0.0164(4) 0.0193(5) -0.0014(3) -0.0018(3) 0.0013(3)
C16 0.0149(4) 0.0162(4) 0.0197(5) 0.0023(3) 0.0057(3) 0.0051(3)
C11 0.0207(5) 0.0209(4) 0.0157(4) 0.0037(4) 0.0059(4) 0.0033(3)
C12 0.0190(5) 0.0192(4) 0.0268(5) 0.0024(4) 0.0103(4) 0.0071(4)
C13 0.0151(4) 0.0161(4) 0.0300(6) -0.0019(3) 0.0012(4) 0.0035(4)
N2 0.0175(4) 0.0173(4) 0.0149(4) 0.0016(3) 0.0037(3) 0.0027(3)
N1 0.0170(4) 0.0197(4) 0.0175(4) 0.0008(3) -0.0009(3) -0.0023(3)
C8A 0.0148(6) 0.0193(6) 0.0120(7) -0.0013(4) -0.0015(5) -0.0012(5)
S1B 0.0150(5) 0.0205(5) 0.0160(8) -0.0038(4) 0.0006(5) 0.0002(5)
C8B 0.022(2) 0.023(2) 0.008(2) 0.0030(16) 0.0028(19) -0.0009(18)

loop_
_atom_type_symbol
_atom_type_description
_atom_type_scat_dispersion_real
_atom_type_scat_dispersion_imag
_atom_type_scat_source
C C 0.0033 0.0016 'International Tables Vol C Tables 4.2.6.8 and 6.1.1.4'
H H 0.0000 0.0000 'International Tables Vol C Tables 4.2.6.8 and 6.1.1.4'
N N 0.0061 0.0033 'International Tables Vol C Tables 4.2.6.8 and 6.1.1.4'
S S 0.1246 0.1234 'International Tables Vol C Tables 4.2.6.8 and 6.1.1.4'

loop_
_geom_angle_atom_site_label_1
_geom_angle_atom_site_label_2
_geom_angle_atom_site_label_3
_geom_angle
C16 S1A C7 89.34(5)
C2 C1 C6 120.68(9)
C2 C1 H1 119.7
C6 C1 H1 119.7
C1 C6 C5 118.53(9)
C1 C6 C7 120.54(9)
C5 C6 C7 120.93(9)
C4 C5 C6 120.70(10)
C4 C5 H5 119.7
C6 C5 H5 119.7
C8B C7 C8A 97.3(3)
C8B C7 C6 132.8(3)
C8A C7 C6 129.87(12)
C8B C7 S1A 15.8(3)
C8A C7 S1A 112.77(10)
C6 C7 S1A 117.35(7)
C8B C7 S1B 110.8(3)
C8A C7 S1B 13.58(8)
C6 C7 S1B 116.29(8)
S1A C7 S1B 126.35(7)
C5 C4 C3 120.08(10)
C5 C4 H4 120.0
C3 C4 H4 120.0
C3 C2 C1 120.20(10)
C3 C2 H2 119.9
C1 C2 H2 119.9
C2 C3 C4 119.79(10)
C2 C3 H3 120.1
C4 C3 H3 120.1
N1 C10 C11 119.16(9)
N1 C10 C15 122.00(9)
C11 C10 C15 118.84(9)
N2 C15 C14 118.63(9)
N2 C15 C10 122.00(9)
C14 C15 C10 119.36(9)
N1 C9 C16 122.04(9)
N1 C9 C8A 130.45(13)
C16 C9 C8A 107.50(12)
N1 C9 S1B 112.64(10)
C16 C9 S1B 125.31(10)
C8A C9 S1B 17.82(8)
C13 C14 C15 120.34(10)
C13 C14 H14 119.8
C15 C14 H14 119.8
N2 C16 C9 124.28(9)
N2 C16 C8B 140.3(3)
C9 C16 C8B 95.3(3)
N2 C16 S1A 121.20(8)
C9 C16 S1A 114.52(8)
C8B C16 S1A 19.4(3)
C12 C11 C10 120.63(10)
C12 C11 H11 119.7
C10 C11 H11 119.7
C11 C12 C13 120.40(10)
C11 C12 H12 119.8
C13 C12 H12 119.8
C14 C13 C12 120.42(10)
C14 C13 H13 119.8
C12 C13 H13 119.8
C16 N2 C15 114.55(9)
C9 N1 C10 115.11(9)
C7 C8A C9 115.82(17)
C7 C8A H8A 122.1
C9 C8A H8A 122.1
C9 S1B C7 84.43(10)
C7 C8B C16 124.0(6)
C7 C8B H8B 118.0
C16 C8B H8B 118.0

loop_
_geom_bond_atom_site_label_1
_geom_bond_atom_site_label_2
_geom_bond_distance
S1A C16 1.7403(11)
S1A C7 1.7669(10)
C1 C2 1.3921(15)
C1 C6 1.4017(14)
C1 H1 0.9300
C6 C5 1.4024(14)
C6 C7 1.4692(14)
C5 C4 1.3923(15)
C5 H5 0.9300
C7 C8B 1.331(7)
C7 C8A 1.344(2)
C7 S1B 1.781(2)
C4 C3 1.3935(16)
C4 H4 0.9300
C2 C3 1.3903(16)
C2 H2 0.9300
C3 H3 0.9300
C10 N1 1.3697(13)
C10 C11 1.4165(14)
C10 C15 1.4267(14)
C15 N2 1.3663(13)
C15 C14 1.4192(14)
C9 N1 1.3236(15)
C9 C16 1.4362(15)
C9 C8A 1.4430(19)
C9 S1B 1.7338(18)
C14 C13 1.3698(16)
C14 H14 0.9300
C16 N2 1.3103(14)
C16 C8B 1.460(6)
C11 C12 1.3722(16)
C11 H11 0.9300
C12 C13 1.4179(17)
C12 H12 0.9300
C13 H13 0.9300
C8A H8A 0.9300
C8B H8B 0.9300
